data_4118309
loop_
_publ_author_name
'Sven O. Sylvester'
'Jacqueline M. Cole'
'Paul G. Waddell'

_publ_section_title
;
 Photoconversion Bonding Mechanism in Ruthenium Sulfur Dioxide Linkage
 Photoisomers Revealed by in Situ Diffraction
;
_journal_name_full 'Journal of the American Chemical Society'
_journal_page_first 11860
_journal_page_last 11863
_journal_paper_doi 10.1021/ja303943q
_journal_volume 134
_journal_year 2012
_chemical_formula_moiety 'C5 H19 Cl2 N5 O3 Ru1 S1'
_chemical_formula_sum 'C5 H19 Cl2 N5 O3 Ru S'
_chemical_formula_weight 401.28
_chemical_name_systematic
;
 ?
;
_space_group_IT_number 62
_symmetry_cell_setting orthorhombic
_symmetry_space_group_name_Hall '-P 2n 2a'
_symmetry_space_group_name_H-M 'P m c n'
_atom_sites_solution_hydrogens geom
_atom_sites_solution_primary direct
_atom_sites_solution_secondary difmap
_audit_creation_date 2012-04-08T15:49:40-00:00
_audit_creation_method 'WinGX routine CIF_UPDATE'
_cell_angle_alpha 90
_cell_angle_beta 90
_cell_angle_gamma 90
_cell_formula_units_Z 4
_cell_length_a 7.003(3)
_cell_length_b 9.734(4)
_cell_length_c 21.493(8)
_cell_measurement_reflns_used 5545
_cell_measurement_temperature 120(2)
_cell_measurement_theta_max 33
_cell_measurement_theta_min 2.3
_cell_volume 1465.1(10)
_computing_cell_refinement
;
        CrystalClear-SM Expert 2.0 r4 (Rigaku, 2009)
;
_computing_data_collection
;
        CrystalClear-SM Expert 2.0 r4 (Rigaku, 2009)
;
_computing_data_reduction
;
        CrystalClear-SM Expert 2.0 r4 (Rigaku, 2009)
;
_computing_molecular_graphics 'Ortep-3 for Windows (Farrugia, 1997)'
_computing_publication_material 'WinGX publication routines (Farrugia, 1999)'
_computing_structure_refinement 'SHELXL-97 (Sheldrick, 2008)'
_diffrn_ambient_temperature 120(2)
_diffrn_detector_area_resol_mean 28.5714
_diffrn_measured_fraction_theta_full 0.982
_diffrn_measured_fraction_theta_max 0.894
_diffrn_measurement_device_type
;
        Rigaku Saturn724+ (2x2 bin mode)
;
_diffrn_measurement_method 'profile data from \w-scans'
_diffrn_radiation_monochromator graphite
_diffrn_radiation_type MoK\a
_diffrn_radiation_wavelength 0.71073
_diffrn_reflns_av_R_equivalents 0.0555
_diffrn_reflns_av_unetI/netI 0.0544
_diffrn_reflns_limit_h_max 6
_diffrn_reflns_limit_h_min -9
_diffrn_reflns_limit_k_max 14
_diffrn_reflns_limit_k_min -6
_diffrn_reflns_limit_l_max 31
_diffrn_reflns_limit_l_min -32
_diffrn_reflns_number 7392
_diffrn_reflns_theta_full 27.5
_diffrn_reflns_theta_max 32.96
_diffrn_reflns_theta_min 3.47
_diffrn_source 'Sealed Tube'
_exptl_absorpt_coefficient_mu 1.581
_exptl_absorpt_correction_T_max 1
_exptl_absorpt_correction_T_min 0.646
_exptl_absorpt_correction_type multi-scan
_exptl_crystal_colour Colorless
_exptl_crystal_density_diffrn 1.819
_exptl_crystal_description Prism
_exptl_crystal_F_000 808
_exptl_crystal_size_max 0.2
_exptl_crystal_size_mid 0.2
_exptl_crystal_size_min 0.2
_refine_diff_density_max 2.586
_refine_diff_density_min -3.472
_refine_diff_density_rms 0.162
_refine_ls_extinction_method none
_refine_ls_goodness_of_fit_ref 1.076
_refine_ls_hydrogen_treatment constr
_refine_ls_matrix_type full
_refine_ls_number_parameters 113
_refine_ls_number_reflns 2635
_refine_ls_number_restraints 1
_refine_ls_restrained_S_all 1.076
_refine_ls_R_factor_all 0.0819
_refine_ls_R_factor_gt 0.0681
_refine_ls_shift/su_max 0.001
_refine_ls_shift/su_mean 0
_refine_ls_structure_factor_coef Fsqd
_refine_ls_weighting_details 'calc w=1/[\s^2^(Fo^2^)+(0.0323P)^2^+9.2629P] where P=(Fo^2^+2Fc^2^)/3'
_refine_ls_weighting_scheme calc
_refine_ls_wR_factor_ref 0.1535
_reflns_number_gt 2142
_reflns_number_total 2635
_reflns_threshold_expression >2\s(I)
_cod_data_source_file ja303943q_si_002_12.cif
_cod_data_source_block pyr-120k-run-5
_cod_original_cell_volume 1465.2(9)
_cod_database_code 4118309

loop_
_symmetry_equiv_pos_as_xyz
'x, y, z'
'-x+1/2, -y+1/2, z+1/2'
'x+1/2, -y, -z'
'-x, y+1/2, -z+1/2'
'-x, -y, -z'
'x-1/2, y-1/2, -z-1/2'
'-x-1/2, y, z'
'x, -y-1/2, z-1/2'

loop_
_atom_site_label
_atom_site_fract_x
_atom_site_fract_y
_atom_site_fract_z
_atom_site_U_iso_or_equiv
_atom_site_adp_type
_atom_site_calc_flag
_atom_site_refinement_flags
_atom_site_occupancy
_atom_site_disorder_assembly
_atom_site_disorder_group
_atom_site_type_symbol
Ru1 0.25 0.21246(6) 0.91458(2) 0.03471(17) Uani d S 1 . . Ru
Cl1 -0.25 0.15406(17) 0.80304(7) 0.0334(3) Uani d S 1 . . Cl
Cl2 -0.25 0.22286(17) 1.02897(7) 0.0381(4) Uani d S 1 . . Cl
C1 0.25 0.2808(7) 0.7773(3) 0.0331(13) Uani d S 1 . . C
H1 0.25 0.3728 0.792 0.04 Uiso calc SR 1 A . H
N3 0.25 0.1773(5) 0.8192(2) 0.0280(10) Uani d S 1 A . n
O3 -0.25 0.4036(5) 1.1523(2) 0.0433(13) Uani d S 1 . . O
N2 0.4709(7) 0.0657(5) 0.9223(2) 0.0420(10) Uani d . 1 A . n
H2A 0.5506 0.0898 0.9539 0.063 Uiso calc R 1 . . H
H2B 0.5376 0.0623 0.886 0.063 Uiso calc R 1 . . H
H2C 0.4195 -0.0184 0.9303 0.063 Uiso calc R 1 . . H
N1 0.4724(7) 0.3553(4) 0.89925(18) 0.0385(9) Uani d . 1 A . n
H1A 0.4216 0.4376 0.8877 0.058 Uiso calc R 1 . . H
H1B 0.5503 0.3238 0.8685 0.058 Uiso calc R 1 . . H
H1C 0.5409 0.3661 0.9349 0.058 Uiso calc R 1 . . H
C5 0.25 0.0478(7) 0.7976(4) 0.0423(17) Uani d S 1 . . C
H5 0.25 -0.0259 0.8265 0.051 Uiso calc SR 1 A . H
C3 0.25 0.1241(11) 0.6926(4) 0.059(2) Uani d S 1 . . C
H3 0.25 0.1056 0.6492 0.071 Uiso calc SR 1 A . H
C2 0.25 0.2578(9) 0.7140(3) 0.0445(18) Uani d S 1 A . C
H2 0.25 0.3326 0.6857 0.053 Uiso calc SR 1 . . H
C4 0.25 0.0184(9) 0.7349(5) 0.057(2) Uani d S 1 A . C
H4 0.25 -0.0743 0.7211 0.069 Uiso calc SR 1 . . H
S1 0.25 0.2713(3) 1.01176(15) 0.0205(11) Uiso d SP 0.428(9) A 1 S
O1 0.25 0.1693(10) 1.0606(5) 0.026(2) Uiso d SP 0.428(9) A 1 O
O2 0.25 0.4100(14) 1.0352(6) 0.026(3) Uiso d SP 0.428(9) A 1 O
S1A 0.25 0.2925(6) 1.0517(3) 0.0338(17) Uiso d SP 0.301(8) A 2 S
O2A 0.25 0.441(2) 1.0273(10) 0.031(5) Uiso d SP 0.301(8) A 2 O
O1A 0.25 0.1866(18) 1.0006(9) 0.026(4) Uiso d SP 0.301(8) A 2 O
S1B 0.1747(15) 0.3384(10) 1.0126(4) 0.037(3) Uiso d P 0.135(5) . 3 S
O2B 0.172(4) 0.430(2) 1.0307(10) 0.020(4) Uiso d P 0.135(5) . 3 O
O1B 0.25 0.190(2) 1.0168(11) 0.034(6) Uiso d SP 0.270(9) . 3 O

loop_
_atom_site_aniso_label
_atom_site_aniso_U_11
_atom_site_aniso_U_22
_atom_site_aniso_U_33
_atom_site_aniso_U_12
_atom_site_aniso_U_13
_atom_site_aniso_U_23
Ru1 0.0335(3) 0.0432(3) 0.0274(3) 0 0 0.0131(2)
Cl1 0.0367(9) 0.0342(7) 0.0293(7) 0 0 0.0016(6)
Cl2 0.0513(11) 0.0349(8) 0.0280(7) 0 0 -0.0003(6)
C1 0.035(4) 0.038(3) 0.027(3) 0 0 0.000(2)
N3 0.029(3) 0.023(2) 0.032(2) 0 0 -0.0001(18)
O3 0.068(4) 0.023(2) 0.039(3) 0 0 -0.0038(19)
N2 0.037(2) 0.045(2) 0.044(2) 0.0017(19) -0.0003(18) 0.0191(19)
N1 0.041(3) 0.040(2) 0.0342(19) -0.0050(19) -0.0057(17) -0.0041(16)
C5 0.036(4) 0.030(3) 0.061(5) 0 0 -0.005(3)
C3 0.066(6) 0.074(6) 0.036(4) 0 0 -0.019(4)
C2 0.057(5) 0.048(4) 0.028(3) 0 0 0.000(3)
C4 0.058(6) 0.046(5) 0.067(6) 0 0 -0.025(4)

loop_
_atom_type_symbol
_atom_type_description
_atom_type_scat_dispersion_real
_atom_type_scat_dispersion_imag
_atom_type_scat_source
C C 0.0033 0.0016 'International Tables Vol C Tables 4.2.6.8 and 6.1.1.4'
H H 0 0 'International Tables Vol C Tables 4.2.6.8 and 6.1.1.4'
Cl Cl 0.1484 0.1585 'International Tables Vol C Tables 4.2.6.8 and 6.1.1.4'
N N 0.0061 0.0033 'International Tables Vol C Tables 4.2.6.8 and 6.1.1.4'
O O 0.0106 0.006 'International Tables Vol C Tables 4.2.6.8 and 6.1.1.4'
Ru Ru -1.2594 0.8363 'International Tables Vol C Tables 4.2.6.8 and 6.1.1.4'
S S 0.1246 0.1234 'International Tables Vol C Tables 4.2.6.8 and 6.1.1.4'

loop_
_geom_angle_atom_site_label_1
_geom_angle_atom_site_label_2
_geom_angle_atom_site_label_3
_geom_angle
_geom_angle_site_symmetry_1
_geom_angle_site_symmetry_3
O1A Ru1 N3 162.8(6) . .
O1A Ru1 N2 80.3(4) . 7_655
N3 Ru1 N2 88.05(15) . 7_655
O1A Ru1 N2 80.3(4) . .
N3 Ru1 N2 88.05(15) . .
N2 Ru1 N2 94.2(3) 7_655 .
O1A Ru1 N1 104.1(4) . .
N3 Ru1 N1 87.39(14) . .
N2 Ru1 N1 175.42(16) 7_655 .
N2 Ru1 N1 85.28(18) . .
O1A Ru1 N1 104.1(4) . 7_655
N3 Ru1 N1 87.39(14) . 7_655
N2 Ru1 N1 85.28(18) 7_655 7_655
N2 Ru1 N1 175.42(16) . 7_655
N1 Ru1 N1 94.9(3) . 7_655
O1A Ru1 S1 23.1(6) . .
N3 Ru1 S1 174.13(16) . .
N2 Ru1 S1 95.94(14) 7_655 .
N2 Ru1 S1 95.94(14) . .
N1 Ru1 S1 88.64(12) . .
N1 Ru1 S1 88.64(12) 7_655 .
O1A Ru1 O1B 2.2(10) . .
N3 Ru1 O1B 165.0(6) . .
N2 Ru1 O1B 81.7(4) 7_655 .
N2 Ru1 O1B 81.7(4) . .
N1 Ru1 O1B 102.7(4) . .
N1 Ru1 O1B 102.7(4) 7_655 .
S1 Ru1 O1B 20.9(6) . .
O1A Ru1 S1B 39.6(6) . 7_655
N3 Ru1 S1B 156.1(3) . 7_655
N2 Ru1 S1B 114.9(3) 7_655 7_655
N2 Ru1 S1B 96.4(3) . 7_655
N1 Ru1 S1B 69.7(3) . 7_655
N1 Ru1 S1B 87.9(3) 7_655 7_655
S1 Ru1 S1B 19.1(2) . 7_655
O1B Ru1 S1B 37.5(6) . 7_655
O1A Ru1 S1B 39.6(6) . .
N3 Ru1 S1B 156.1(3) . .
N2 Ru1 S1B 96.4(3) 7_655 .
N2 Ru1 S1B 114.9(3) . .
N1 Ru1 S1B 87.9(3) . .
N1 Ru1 S1B 69.7(3) 7_655 .
S1 Ru1 S1B 19.1(2) . .
O1B Ru1 S1B 37.5(6) . .
S1B Ru1 S1B 24.4(5) 7_655 .
N3 C1 C2 122.4(7) . .
N3 C1 H1 118.8 . .
C2 C1 H1 118.8 . .
C5 N3 C1 118.0(6) . .
C5 N3 Ru1 119.7(5) . .
C1 N3 Ru1 122.3(4) . .
Ru1 N2 H2A 109.5 . .
Ru1 N2 H2B 109.5 . .
H2A N2 H2B 109.5 . .
Ru1 N2 H2C 109.5 . .
H2A N2 H2C 109.5 . .
H2B N2 H2C 109.5 . .
Ru1 N1 H1A 109.5 . .
Ru1 N1 H1B 109.5 . .
H1A N1 H1B 109.5 . .
Ru1 N1 H1C 109.5 . .
H1A N1 H1C 109.5 . .
H1B N1 H1C 109.5 . .
N3 C5 C4 122.3(8) . .
N3 C5 H5 118.9 . .
C4 C5 H5 118.9 . .
C4 C3 C2 119.0(7) . .
C4 C3 H3 120.5 . .
C2 C3 H3 120.5 . .
C1 C2 C3 118.9(8) . .
C1 C2 H2 120.6 . .
C3 C2 H2 120.6 . .
C3 C4 C5 119.4(8) . .
C3 C4 H4 120.3 . .
C5 C4 H4 120.3 . .
O2 S1 O1 112.9(7) . .
O2 S1 Ru1 125.8(6) . .
O1 S1 Ru1 121.2(4) . .
O1A S1A O2A 113.2(11) . .
S1A O1A Ru1 129.1(11) . .
O2B S1B S1B 91.1(17) . 7_655
O2B S1B O2B 49(2) . 7_655
S1B S1B O2B 42.2(10) 7_655 7_655
O2B S1B O1B 147.6(18) . .
S1B S1B O1B 69.9(5) 7_655 .
O2B S1B O1B 108.0(12) 7_655 .
O2B S1B Ru1 142.3(15) . .
S1B S1B Ru1 77.8(2) 7_655 .
O2B S1B Ru1 111.9(10) 7_655 .
O1B S1B Ru1 61.0(10) . .
S1B O2B O2B 88.9(17) . 7_655
S1B O2B S1B 46.6(14) . 7_655
O2B O2B S1B 42.2(10) 7_655 7_655
S1B O1B S1B 40.1(10) 7_655 .
S1B O1B Ru1 81.5(11) 7_655 .
S1B O1B Ru1 81.5(11) . .

loop_
_geom_bond_atom_site_label_1
_geom_bond_atom_site_label_2
_geom_bond_site_symmetry_2
_geom_bond_distance
Ru1 O1A . 1.87(2)
Ru1 N3 . 2.079(5)
Ru1 N2 7_655 2.112(5)
Ru1 N2 . 2.112(5)
Ru1 N1 . 2.114(5)
Ru1 N1 7_655 2.114(4)
Ru1 S1 . 2.166(3)
Ru1 O1B . 2.21(2)
Ru1 S1B 7_655 2.495(10)
Ru1 S1B . 2.495(10)
C1 N3 . 1.351(8)
C1 C2 . 1.378(9)
C1 H1 . 0.95
N3 C5 . 1.343(8)
N2 H2A . 0.91
N2 H2B . 0.91
N2 H2C . 0.91
N1 H1A . 0.91
N1 H1B . 0.91
N1 H1C . 0.91
C5 C4 . 1.377(12)
C5 H5 . 0.95
C3 C4 . 1.374(14)
C3 C2 . 1.380(12)
C3 H3 . 0.95
C2 H2 . 0.95
C4 H4 . 0.95
S1 O2 . 1.441(14)
S1 O1 . 1.444(10)
S1A O1A . 1.51(2)
S1A O2A . 1.54(2)
S1B O2B . 0.98(2)
S1B S1B 7_655 1.05(2)
S1B O2B 7_655 1.45(3)
S1B O1B . 1.54(2)
O2B O2B 7_655 1.09(5)
O2B S1B 7_655 1.45(3)
O1B S1B 7_655 1.54(2)

loop_
_geom_torsion_atom_site_label_1
_geom_torsion_atom_site_label_2
_geom_torsion_atom_site_label_3
_geom_torsion_atom_site_label_4
_geom_torsion
_geom_torsion_site_symmetry_1
_geom_torsion_site_symmetry_4
C2 C1 N3 C5 0.000(4) . .
C2 C1 N3 Ru1 180.000(2) . .
O1A Ru1 N3 C5 0.000(5) . .
N2 Ru1 N3 C5 -47.12(13) 7_655 .
N2 Ru1 N3 C5 47.12(13) . .
N1 Ru1 N3 C5 132.48(13) . .
N1 Ru1 N3 C5 -132.48(13) 7_655 .
S1 Ru1 N3 C5 180.000(10) . .
O1B Ru1 N3 C5 0.000(5) . .
S1B Ru1 N3 C5 148.6(6) 7_655 .
S1B Ru1 N3 C5 -148.6(6) . .
O1A Ru1 N3 C1 180.000(4) . .
N2 Ru1 N3 C1 132.88(13) 7_655 .
N2 Ru1 N3 C1 -132.88(13) . .
N1 Ru1 N3 C1 -47.52(13) . .
N1 Ru1 N3 C1 47.52(13) 7_655 .
S1 Ru1 N3 C1 0.000(11) . .
O1B Ru1 N3 C1 180.000(4) . .
S1B Ru1 N3 C1 -31.4(6) 7_655 .
S1B Ru1 N3 C1 31.4(6) . .
C1 N3 C5 C4 0.000(5) . .
Ru1 N3 C5 C4 180.000(3) . .
N3 C1 C2 C3 0.000(5) . .
C4 C3 C2 C1 0.000(5) . .
C2 C3 C4 C5 0.000(4) . .
N3 C5 C4 C3 0.000(5) . .
O1A Ru1 S1 O2 180.000(7) . .
N3 Ru1 S1 O2 0.000(11) . .
N2 Ru1 S1 O2 -132.59(13) 7_655 .
N2 Ru1 S1 O2 132.59(13) . .
N1 Ru1 S1 O2 47.47(13) . .
N1 Ru1 S1 O2 -47.47(13) 7_655 .
O1B Ru1 S1 O2 180.000(8) . .
S1B Ru1 S1 O2 40.2(7) 7_655 .
S1B Ru1 S1 O2 -40.2(7) . .
O1A Ru1 S1 O1 0.000(4) . .
N3 Ru1 S1 O1 180.000(9) . .
N2 Ru1 S1 O1 47.41(13) 7_655 .
N2 Ru1 S1 O1 -47.41(13) . .
N1 Ru1 S1 O1 -132.53(13) . .
N1 Ru1 S1 O1 132.53(13) 7_655 .
O1B Ru1 S1 O1 0.000(5) . .
S1B Ru1 S1 O1 -139.8(7) 7_655 .
S1B Ru1 S1 O1 139.8(7) . .
O2A S1A O1A Ru1 0.000(9) . .
N3 Ru1 O1A S1A 180.000(13) . .
N2 Ru1 O1A S1A -132.02(15) 7_655 .
N2 Ru1 O1A S1A 132.02(15) . .
N1 Ru1 O1A S1A 49.42(17) . .
N1 Ru1 O1A S1A -49.42(17) 7_655 .
S1 Ru1 O1A S1A 0.000(9) . .
O1B Ru1 O1A S1A 0.00(13) . .
S1B Ru1 O1A S1A 19.4(4) 7_655 .
S1B Ru1 O1A S1A -19.4(4) . .
O1A Ru1 S1B O2B 151(3) . .
N3 Ru1 S1B O2B -43(3) . .
N2 Ru1 S1B O2B -143(3) 7_655 .
N2 Ru1 S1B O2B 119(3) . .
N1 Ru1 S1B O2B 35(3) . .
N1 Ru1 S1B O2B -61(3) 7_655 .
S1 Ru1 S1B O2B 127(3) . .
O1B Ru1 S1B O2B 149(3) . .
S1B Ru1 S1B O2B 76(3) 7_655 .
O1A Ru1 S1B S1B 74.8(4) . 7_655
N3 Ru1 S1B S1B -119.2(6) . 7_655
N2 Ru1 S1B S1B 141.10(14) 7_655 7_655
N2 Ru1 S1B S1B 43.48(16) . 7_655
N1 Ru1 S1B S1B -40.36(14) . 7_655
N1 Ru1 S1B S1B -136.36(15) 7_655 7_655
S1 Ru1 S1B S1B 51.4(7) . 7_655
O1B Ru1 S1B S1B 73.6(5) . 7_655
O1A Ru1 S1B O2B 100.3(12) . 7_655
N3 Ru1 S1B O2B -93.7(12) . 7_655
N2 Ru1 S1B O2B 166.6(11) 7_655 7_655
N2 Ru1 S1B O2B 68.9(11) . 7_655
N1 Ru1 S1B O2B -14.9(11) . 7_655
N1 Ru1 S1B O2B -110.9(11) 7_655 7_655
S1 Ru1 S1B O2B 76.9(12) . 7_655
O1B Ru1 S1B O2B 99.1(12) . 7_655
S1B Ru1 S1B O2B 25.5(11) 7_655 7_655
O1A Ru1 S1B O1B 1.2(6) . .
N3 Ru1 S1B O1B 167.2(5) . .
N2 Ru1 S1B O1B 67.4(5) 7_655 .
N2 Ru1 S1B O1B -30.2(6) . .
N1 Ru1 S1B O1B -114.0(5) . .
N1 Ru1 S1B O1B 150.0(5) 7_655 .
S1 Ru1 S1B O1B -22.2(5) . .
S1B Ru1 S1B O1B -73.6(5) 7_655 .
S1B S1B O2B O2B 0.000(7) 7_655 7_655
O1B S1B O2B O2B 52(3) . 7_655
Ru1 S1B O2B O2B -71(2) . 7_655
O2B S1B O2B S1B 0.000(15) 7_655 7_655
O1B S1B O2B S1B 52(3) . 7_655
Ru1 S1B O2B S1B -71(2) . 7_655
O2B S1B O1B S1B -58(3) . 7_655
O2B S1B O1B S1B -18.7(12) 7_655 7_655
Ru1 S1B O1B S1B 86.9(4) . 7_655
O2B S1B O1B Ru1 -144(3) . .
S1B S1B O1B Ru1 -86.9(4) 7_655 .
O2B S1B O1B Ru1 -105.5(11) 7_655 .
O1A Ru1 O1B S1B 159.7(6) . 7_655
N3 Ru1 O1B S1B 159.7(5) . 7_655
N2 Ru1 O1B S1B -152.6(5) 7_655 7_655
N2 Ru1 O1B S1B 112.0(5) . 7_655
N1 Ru1 O1B S1B 28.7(6) . 7_655
N1 Ru1 O1B S1B -69.3(4) 7_655 7_655
S1 Ru1 O1B S1B -20.3(5) . 7_655
S1B Ru1 O1B S1B -40.6(10) . 7_655
O1A Ru1 O1B S1B -159.7(6) . .
N3 Ru1 O1B S1B -159.7(5) . .
N2 Ru1 O1B S1B -112.0(5) 7_655 .
N2 Ru1 O1B S1B 152.6(5) . .
N1 Ru1 O1B S1B 69.3(4) . .
N1 Ru1 O1B S1B -28.7(6) 7_655 .
S1 Ru1 O1B S1B 20.3(5) . .
S1B Ru1 O1B S1B 40.6(10) 7_655 .
